data_4066298
loop_
_publ_author_name
'Birkmann, Birgit'
'Voss, Tanja'
'Geier, Stephen J.'
'Ullrich, Matthias'
'Kehr, Gerald'
'Erker, Gerhard'
'Stephan, Douglas W.'

_publ_section_title
;
 Frustrated Lewis Pairs and Ring-Opening of THF, Dioxane, and
 Thioxane&#x2020;
;
_journal_issue 21
_journal_name_full Organometallics
_journal_page_first 5310
_journal_paper_doi 10.1021/om1003896
_journal_volume 29
_journal_year 2010
_chemical_formula_sum 'C25 H17 B F15 N O'
_chemical_formula_weight 643.21
_chemical_name_systematic
; 
 ? 
;
_space_group_IT_number 2
_symmetry_cell_setting triclinic
_symmetry_space_group_name_Hall '-P 1'
_symmetry_space_group_name_H-M 'P -1'
_atom_sites_solution_hydrogens geom
_atom_sites_solution_primary direct
_atom_sites_solution_secondary difmap
_audit_creation_method SHELXL-97
_cell_angle_alpha 93.857(7)
_cell_angle_beta 106.083(7)
_cell_angle_gamma 107.488(6)
_cell_formula_units_Z 2
_cell_length_a 10.1478(10)
_cell_length_b 11.5115(12)
_cell_length_c 13.3066(15)
_cell_measurement_temperature 150(2)
_cell_volume 1405.2(3)
_computing_structure_refinement 'SHELXL-97 (Sheldrick, 1997)'
_computing_structure_solution 'SHELXS-97 (Sheldrick, 1990)'
_diffrn_ambient_temperature 150(2)
_diffrn_measured_fraction_theta_full 0.984
_diffrn_measured_fraction_theta_max 0.984
_diffrn_radiation_monochromator graphite
_diffrn_radiation_source 'fine-focus sealed tube'
_diffrn_radiation_type MoK\a
_diffrn_radiation_wavelength 0.71073
_diffrn_reflns_av_R_equivalents 0.0567
_diffrn_reflns_av_sigmaI/netI 0.0869
_diffrn_reflns_limit_h_max 15
_diffrn_reflns_limit_h_min -15
_diffrn_reflns_limit_k_max 17
_diffrn_reflns_limit_k_min -17
_diffrn_reflns_limit_l_max 19
_diffrn_reflns_limit_l_min -19
_diffrn_reflns_number 35230
_diffrn_reflns_theta_full 32.20
_diffrn_reflns_theta_max 32.20
_diffrn_reflns_theta_min 1.88
_exptl_absorpt_coefficient_mu 0.161
_exptl_absorpt_correction_T_max 0.9841
_exptl_absorpt_correction_T_min 0.9283
_exptl_absorpt_correction_type multi-scan
_exptl_absorpt_process_details SADABS
_exptl_crystal_colour colourless
_exptl_crystal_density_diffrn 1.520
_exptl_crystal_density_method 'not measured'
_exptl_crystal_description plate
_exptl_crystal_F_000 644
_exptl_crystal_size_max 0.47
_exptl_crystal_size_mid 0.16
_exptl_crystal_size_min 0.10
_refine_diff_density_max 0.302
_refine_diff_density_min -0.249
_refine_diff_density_rms 0.057
_refine_ls_extinction_method none
_refine_ls_goodness_of_fit_ref 0.957
_refine_ls_hydrogen_treatment noref
_refine_ls_matrix_type full
_refine_ls_number_parameters 391
_refine_ls_number_reflns 9777
_refine_ls_number_restraints 0
_refine_ls_restrained_S_all 0.957
_refine_ls_R_factor_all 0.1305
_refine_ls_R_factor_gt 0.0574
_refine_ls_shift/su_max 0.000
_refine_ls_shift/su_mean 0.000
_refine_ls_structure_factor_coef Fsqd
_refine_ls_weighting_details 'calc w=1/[\s^2^(Fo^2^)+(0.0621P)^2^+0.0000P] where P=(Fo^2^+2Fc^2^)/3'
_refine_ls_weighting_scheme calc
_refine_ls_wR_factor_gt 0.1309
_refine_ls_wR_factor_ref 0.1493
_reflns_number_gt 4616
_reflns_number_total 9777
_reflns_threshold_expression >2sigma(I)
_cod_data_source_file om1003896_si_002.cif
_cod_data_source_block platon
_cod_original_sg_symbol_H-M P-1
_cod_database_code 4066298

loop_
_symmetry_equiv_pos_as_xyz
'x, y, z'
'-x, -y, -z'

loop_
_atom_site_label
_atom_site_type_symbol
_atom_site_fract_x
_atom_site_fract_y
_atom_site_fract_z
_atom_site_U_iso_or_equiv
_atom_site_adp_type
_atom_site_occupancy
_atom_site_symmetry_multiplicity
_atom_site_calc_flag
_atom_site_refinement_flags
F6 F 1.21933(12) 0.88629(11) 0.24528(9) 0.0351(3) Uani 1 1 d .
O1 O 0.95565(13) 0.72678(12) 0.12185(10) 0.0238(3) Uani 1 1 d .
F1 F 0.93173(12) 0.95274(10) 0.14379(10) 0.0348(3) Uani 1 1 d .
F5 F 0.59924(12) 0.62741(11) 0.24055(10) 0.0375(3) Uani 1 1 d .
F9 F 1.05619(15) 0.90410(12) 0.59958(10) 0.0449(3) Uani 1 1 d .
F4 F 0.40605(13) 0.74065(13) 0.19348(12) 0.0506(4) Uani 1 1 d .
F2 F 0.73417(15) 1.06173(12) 0.09425(11) 0.0458(3) Uani 1 1 d .
F15 F 0.66573(14) 0.52787(12) 0.06315(10) 0.0451(3) Uani 1 1 d .
F7 F 1.39758(13) 1.03918(13) 0.41857(11) 0.0497(4) Uani 1 1 d .
C7 C 1.0334(2) 0.80823(16) 0.32457(14) 0.0237(4) Uani 1 1 d .
C11 C 1.0956(2) 0.89859(18) 0.51147(15) 0.0305(4) Uani 1 1 d .
C12 C 1.0018(2) 0.82025(17) 0.41982(15) 0.0268(4) Uani 1 1 d .
F8 F 1.32325(16) 1.05010(13) 0.59981(10) 0.0544(4) Uani 1 1 d .
C8 C 1.1702(2) 0.88490(18) 0.33022(15) 0.0275(4) Uani 1 1 d .
F3 F 0.46637(14) 0.95993(13) 0.11949(12) 0.0512(4) Uani 1 1 d .
C19 C 1.0409(2) 0.65742(18) 0.10166(15) 0.0276(4) Uani 1 1 d .
H19A H 0.9816 0.5687 0.0822 0.033 Uiso 1 1 calc R
H19B H 1.1233 0.6679 0.1663 0.033 Uiso 1 1 calc R
F14 F 0.55716(16) 0.29029(13) 0.07443(13) 0.0622(4) Uani 1 1 d .
B1 B 0.9074(2) 0.71837(19) 0.21513(16) 0.0228(4) Uani 1 1 d .
C20 C 1.0979(2) 0.6999(2) 0.01262(16) 0.0305(4) Uani 1 1 d .
H20A H 1.1649 0.6558 0.0036 0.037 Uiso 1 1 calc R
H20B H 1.1544 0.7892 0.0322 0.037 Uiso 1 1 calc R
C3 C 0.7006(2) 0.95326(18) 0.13021(16) 0.0305(4) Uani 1 1 d .
C6 C 0.6398(2) 0.73571(18) 0.20363(15) 0.0278(4) Uani 1 1 d .
F13 F 0.6763(2) 0.19749(12) 0.24739(14) 0.0730(5) Uani 1 1 d .
C2 C 0.8010(2) 0.89342(18) 0.15554(15) 0.0261(4) Uani 1 1 d .
C4 C 0.5658(2) 0.9021(2) 0.14279(16) 0.0333(5) Uani 1 1 d .
N1 N 0.77059(19) 0.75287(16) -0.19362(14) 0.0348(4) Uani 1 1 d .
C5 C 0.5360(2) 0.7926(2) 0.18038(16) 0.0327(5) Uani 1 1 d .
C13 C 0.8492(2) 0.57088(17) 0.22899(15) 0.0266(4) Uani 1 1 d .
F12 F 0.9208(2) 0.34619(14) 0.39894(12) 0.0720(5) Uani 1 1 d .
C14 C 0.9104(2) 0.51614(18) 0.31047(17) 0.0334(5) Uani 1 1 d .
C22 C 0.8944(2) 0.76722(18) -0.09318(15) 0.0296(4) Uani 1 1 d .
H22A H 0.9642 0.8522 -0.0796 0.035 Uiso 1 1 calc R
H22B H 0.8544 0.7579 -0.0331 0.035 Uiso 1 1 calc R
C10 C 1.2305(2) 0.97194(19) 0.51196(16) 0.0363(5) Uani 1 1 d .
C18 C 0.7321(2) 0.48836(19) 0.15011(17) 0.0323(5) Uani 1 1 d .
C9 C 1.2687(2) 0.96568(19) 0.42110(17) 0.0338(5) Uani 1 1 d .
C21 C 0.9767(2) 0.6778(2) -0.09417(17) 0.0364(5) Uani 1 1 d .
H21A H 1.0206 0.6880 -0.1523 0.044 Uiso 1 1 calc R
H21B H 0.9085 0.5922 -0.1077 0.044 Uiso 1 1 calc R
C16 C 0.7333(3) 0.31682(19) 0.2384(2) 0.0442(6) Uani 1 1 d .
C17 C 0.6734(2) 0.3639(2) 0.15409(19) 0.0413(6) Uani 1 1 d .
C15 C 0.8545(3) 0.3923(2) 0.31675(19) 0.0444(6) Uani 1 1 d .
C25 C 0.6583(3) 0.6279(2) -0.2142(2) 0.0524(7) Uani 1 1 d .
H25A H 0.5709 0.6253 -0.2704 0.079 Uiso 1 1 calc R
H25B H 0.6335 0.6109 -0.1493 0.079 Uiso 1 1 calc R
H25C H 0.6967 0.5654 -0.2364 0.079 Uiso 1 1 calc R
C23 C 0.7040(3) 0.8485(2) -0.1760(2) 0.0478(6) Uani 1 1 d .
H23A H 0.7769 0.9308 -0.1631 0.072 Uiso 1 1 calc R
H23B H 0.6693 0.8367 -0.1144 0.072 Uiso 1 1 calc R
H23C H 0.6221 0.8409 -0.2389 0.072 Uiso 1 1 calc R
C24 C 0.8234(3) 0.7715(3) -0.28674(18) 0.0531(7) Uani 1 1 d .
H24A H 0.7434 0.7718 -0.3481 0.080 Uiso 1 1 calc R
H24B H 0.8591 0.7045 -0.3026 0.080 Uiso 1 1 calc R
H24C H 0.9025 0.8507 -0.2710 0.080 Uiso 1 1 calc R
F10 F 0.87064(12) 0.75141(11) 0.42449(9) 0.0356(3) Uani 1 1 d .
F11 F 1.03128(16) 0.58263(12) 0.38963(11) 0.0523(4) Uani 1 1 d .
C1 C 0.77654(19) 0.78039(17) 0.19203(14) 0.0231(4) Uani 1 1 d .

loop_
_atom_site_aniso_label
_atom_site_aniso_U_11
_atom_site_aniso_U_22
_atom_site_aniso_U_33
_atom_site_aniso_U_23
_atom_site_aniso_U_13
_atom_site_aniso_U_12
F6 0.0296(6) 0.0419(7) 0.0304(6) 0.0072(5) 0.0132(5) 0.0034(5)
O1 0.0251(6) 0.0294(7) 0.0224(7) 0.0064(5) 0.0107(5) 0.0135(5)
F1 0.0337(6) 0.0309(6) 0.0479(8) 0.0142(5) 0.0224(6) 0.0118(5)
F5 0.0319(6) 0.0378(7) 0.0473(8) 0.0140(6) 0.0216(6) 0.0080(5)
F9 0.0648(9) 0.0482(8) 0.0256(7) 0.0018(6) 0.0169(6) 0.0228(7)
F4 0.0239(6) 0.0628(9) 0.0671(10) 0.0081(7) 0.0193(6) 0.0131(6)
F2 0.0589(9) 0.0409(7) 0.0516(9) 0.0204(6) 0.0227(7) 0.0290(7)
F15 0.0382(7) 0.0455(8) 0.0362(7) -0.0028(6) -0.0021(6) 0.0066(6)
F7 0.0333(7) 0.0507(8) 0.0441(8) 0.0062(6) 0.0033(6) -0.0074(6)
C7 0.0266(9) 0.0240(9) 0.0216(9) 0.0060(7) 0.0063(7) 0.0103(7)
C11 0.0436(12) 0.0302(10) 0.0213(10) 0.0066(8) 0.0102(9) 0.0168(9)
C12 0.0305(10) 0.0257(9) 0.0259(10) 0.0070(8) 0.0089(8) 0.0111(8)
F8 0.0595(9) 0.0461(8) 0.0315(7) -0.0080(6) -0.0020(6) -0.0016(7)
C8 0.0290(10) 0.0305(10) 0.0239(10) 0.0079(8) 0.0079(8) 0.0107(8)
F3 0.0380(7) 0.0626(9) 0.0601(9) 0.0100(7) 0.0092(7) 0.0325(7)
C19 0.0278(10) 0.0299(10) 0.0283(10) 0.0040(8) 0.0108(8) 0.0124(8)
F14 0.0525(9) 0.0423(8) 0.0677(10) -0.0237(7) 0.0196(8) -0.0125(7)
B1 0.0235(10) 0.0246(10) 0.0204(10) 0.0057(8) 0.0082(8) 0.0068(8)
C20 0.0261(10) 0.0373(11) 0.0305(11) 0.0044(9) 0.0127(8) 0.0107(8)
C3 0.0384(11) 0.0311(10) 0.0268(10) 0.0073(8) 0.0100(9) 0.0180(9)
C6 0.0257(10) 0.0337(10) 0.0225(10) 0.0041(8) 0.0078(8) 0.0076(8)
F13 0.1146(14) 0.0229(7) 0.0951(13) 0.0099(7) 0.0693(12) 0.0089(8)
C2 0.0264(10) 0.0304(10) 0.0246(10) 0.0054(8) 0.0107(8) 0.0111(8)
C4 0.0289(10) 0.0427(12) 0.0291(11) -0.0001(9) 0.0017(8) 0.0210(9)
N1 0.0337(9) 0.0380(10) 0.0271(9) 0.0084(8) 0.0070(7) 0.0055(8)
C5 0.0194(9) 0.0474(12) 0.0297(11) -0.0018(9) 0.0074(8) 0.0109(9)
C13 0.0299(10) 0.0270(9) 0.0260(10) 0.0053(8) 0.0135(8) 0.0090(8)
F12 0.1371(16) 0.0456(9) 0.0508(10) 0.0264(7) 0.0328(10) 0.0479(10)
C14 0.0442(12) 0.0278(10) 0.0281(11) 0.0046(8) 0.0128(9) 0.0106(9)
C22 0.0330(10) 0.0315(10) 0.0215(10) 0.0057(8) 0.0059(8) 0.0090(8)
C10 0.0433(12) 0.0295(11) 0.0244(11) 0.0010(8) -0.0039(9) 0.0094(9)
C18 0.0327(11) 0.0323(11) 0.0327(11) 0.0021(9) 0.0158(9) 0.0073(9)
C9 0.0279(10) 0.0283(10) 0.0369(12) 0.0083(9) 0.0042(9) 0.0023(8)
C21 0.0395(12) 0.0434(12) 0.0300(11) 0.0034(10) 0.0135(9) 0.0172(10)
C16 0.0662(16) 0.0213(10) 0.0556(16) 0.0040(10) 0.0442(14) 0.0068(10)
C17 0.0411(12) 0.0329(11) 0.0443(14) -0.0097(10) 0.0239(11) -0.0021(10)
C15 0.0760(17) 0.0342(12) 0.0406(14) 0.0155(11) 0.0332(13) 0.0275(12)
C25 0.0369(13) 0.0436(14) 0.0569(16) 0.0040(12) 0.0027(12) -0.0030(11)
C23 0.0428(13) 0.0519(15) 0.0511(15) 0.0226(12) 0.0089(11) 0.0211(12)
C24 0.0557(15) 0.0702(17) 0.0244(12) 0.0133(11) 0.0118(11) 0.0078(13)
F10 0.0339(6) 0.0441(7) 0.0309(7) 0.0089(5) 0.0182(5) 0.0080(5)
F11 0.0687(10) 0.0385(7) 0.0379(8) 0.0088(6) -0.0071(7) 0.0227(7)
C1 0.0227(9) 0.0272(9) 0.0188(9) 0.0023(7) 0.0075(7) 0.0070(7)

loop_
_atom_type_symbol
_atom_type_description
_atom_type_scat_dispersion_real
_atom_type_scat_dispersion_imag
_atom_type_scat_source
C C 0.0033 0.0016 'International Tables Vol C Tables 4.2.6.8 and 6.1.1.4'
H H 0.0000 0.0000 'International Tables Vol C Tables 4.2.6.8 and 6.1.1.4'
N N 0.0061 0.0033 'International Tables Vol C Tables 4.2.6.8 and 6.1.1.4'
O O 0.0106 0.0060 'International Tables Vol C Tables 4.2.6.8 and 6.1.1.4'
B B 0.0013 0.0007 'International Tables Vol C Tables 4.2.6.8 and 6.1.1.4'
F F 0.0171 0.0103 'International Tables Vol C Tables 4.2.6.8 and 6.1.1.4'

loop_
_geom_angle_atom_site_label_1
_geom_angle_atom_site_label_2
_geom_angle_atom_site_label_3
_geom_angle
C19 O1 B1 120.65(14)
C8 C7 C12 113.06(17)
C8 C7 B1 125.72(16)
C12 C7 B1 120.97(16)
F9 C11 C10 119.96(19)
F9 C11 C12 120.76(19)
C10 C11 C12 119.28(19)
F10 C12 C11 116.27(17)
F10 C12 C7 118.98(17)
C11 C12 C7 124.74(18)
F6 C8 C7 121.34(17)
F6 C8 C9 114.44(17)
C7 C8 C9 124.22(19)
O1 C19 C20 109.68(15)
O1 C19 H19A 109.7
C20 C19 H19A 109.7
O1 C19 H19B 109.7
C20 C19 H19B 109.7
H19A C19 H19B 108.2
O1 B1 C1 104.91(14)
O1 B1 C13 108.97(15)
C1 B1 C13 112.71(15)
O1 B1 C7 113.03(15)
C1 B1 C7 104.06(15)
C13 B1 C7 112.85(15)
C19 C20 C21 113.42(16)
C19 C20 H20A 108.9
C21 C20 H20A 108.9
C19 C20 H20B 108.9
C21 C20 H20B 108.9
H20A C20 H20B 107.7
F2 C3 C2 120.21(18)
F2 C3 C4 120.29(18)
C2 C3 C4 119.49(18)
F5 C6 C5 114.89(16)
F5 C6 C1 120.00(17)
C5 C6 C1 125.12(18)
F1 C2 C3 115.17(16)
F1 C2 C1 120.12(16)
C3 C2 C1 124.71(17)
F3 C4 C5 120.83(19)
F3 C4 C3 120.45(19)
C5 C4 C3 118.72(18)
C24 N1 C23 109.21(18)
C24 N1 C25 109.5(2)
C23 N1 C25 109.06(18)
C24 N1 C22 111.53(17)
C23 N1 C22 107.17(17)
C25 N1 C22 110.28(16)
F4 C5 C4 120.12(18)
F4 C5 C6 120.31(19)
C4 C5 C6 119.56(18)
C14 C13 C18 113.50(18)
C14 C13 B1 127.07(18)
C18 C13 B1 119.33(17)
F11 C14 C13 120.68(18)
F11 C14 C15 115.73(19)
C13 C14 C15 123.6(2)
C21 C22 N1 115.78(17)
C21 C22 H22A 108.3
N1 C22 H22A 108.3
C21 C22 H22B 108.3
N1 C22 H22B 108.3
H22A C22 H22B 107.4
F8 C10 C9 120.3(2)
F8 C10 C11 120.5(2)
C9 C10 C11 119.22(19)
F15 C18 C13 120.04(18)
F15 C18 C17 115.8(2)
C13 C18 C17 124.2(2)
F7 C9 C10 120.32(19)
F7 C9 C8 120.16(19)
C10 C9 C8 119.48(19)
C22 C21 C20 111.04(17)
C22 C21 H21A 109.4
C20 C21 H21A 109.4
C22 C21 H21B 109.4
C20 C21 H21B 109.4
H21A C21 H21B 108.0
F13 C16 C17 121.5(2)
F13 C16 C15 119.3(2)
C17 C16 C15 119.2(2)
F14 C17 C16 120.1(2)
F14 C17 C18 120.3(2)
C16 C17 C18 119.6(2)
F12 C15 C16 120.3(2)
F12 C15 C14 119.8(2)
C16 C15 C14 119.8(2)
N1 C25 H25A 109.5
N1 C25 H25B 109.5
H25A C25 H25B 109.5
N1 C25 H25C 109.5
H25A C25 H25C 109.5
H25B C25 H25C 109.5
N1 C23 H23A 109.5
N1 C23 H23B 109.5
H23A C23 H23B 109.5
N1 C23 H23C 109.5
H23A C23 H23C 109.5
H23B C23 H23C 109.5
N1 C24 H24A 109.5
N1 C24 H24B 109.5
H24A C24 H24B 109.5
N1 C24 H24C 109.5
H24A C24 H24C 109.5
H24B C24 H24C 109.5
C6 C1 C2 112.37(17)
C6 C1 B1 128.98(16)
C2 C1 B1 118.65(15)

loop_
_geom_bond_atom_site_label_1
_geom_bond_atom_site_label_2
_geom_bond_distance
F6 C8 1.355(2)
O1 C19 1.405(2)
O1 B1 1.454(2)
F1 C2 1.355(2)
F5 C6 1.361(2)
F9 C11 1.343(2)
F4 C5 1.339(2)
F2 C3 1.349(2)
F15 C18 1.350(2)
F7 C9 1.338(2)
C7 C8 1.381(3)
C7 C12 1.399(3)
C7 B1 1.672(3)
C11 C10 1.374(3)
C11 C12 1.378(3)
C12 F10 1.350(2)
F8 C10 1.342(2)
C8 C9 1.395(3)
F3 C4 1.347(2)
C19 C20 1.505(3)
C19 H19A 0.9900
C19 H19B 0.9900
F14 C17 1.349(3)
B1 C1 1.655(3)
B1 C13 1.663(3)
C20 C21 1.546(3)
C20 H20A 0.9900
C20 H20B 0.9900
C3 C2 1.374(3)
C3 C4 1.378(3)
C6 C5 1.377(3)
C6 C1 1.384(3)
F13 C16 1.349(2)
C2 C1 1.396(3)
C4 C5 1.368(3)
N1 C24 1.485(3)
N1 C23 1.491(3)
N1 C25 1.494(3)
N1 C22 1.519(2)
C13 C14 1.383(3)
C13 C18 1.383(3)
F12 C15 1.347(3)
C14 F11 1.346(2)
C14 C15 1.385(3)
C22 C21 1.509(3)
C22 H22A 0.9900
C22 H22B 0.9900
C10 C9 1.372(3)
C18 C17 1.387(3)
C21 H21A 0.9900
C21 H21B 0.9900
C16 C17 1.351(4)
C16 C15 1.371(4)
C25 H25A 0.9800
C25 H25B 0.9800
C25 H25C 0.9800
C23 H23A 0.9800
C23 H23B 0.9800
C23 H23C 0.9800
C24 H24A 0.9800
C24 H24B 0.9800
C24 H24C 0.9800
